data_7158906
loop_
_publ_author_name
'Sharma, Himanshu'
'Bhardwaj, Nikhil'
'Das, Soumyajit'

_publ_section_title
;
 Revisiting indeno[1,2-b]fluorene by steric promoted synthesis while
 isolating the second stable 4n\p indeno[2,1-a]fluorene
;
_journal_name_full 'Organic &amp; Biomolecular Chemistry'
_journal_paper_doi 10.1039/D2OB01632J
_journal_year 2022
_chemical_formula_moiety 'C35 H21 F5'
_chemical_formula_sum 'C35 H21 F5'
_chemical_formula_weight 536.52
_space_group_crystal_system monoclinic
_space_group_IT_number 15
_space_group_name_Hall '-C 2yc'
_space_group_name_H-M_alt 'C 1 2/c 1'
_atom_sites_solution_hydrogens geom
_atom_sites_solution_primary dual
_audit_creation_date 2022-01-21
_audit_creation_method
;
Olex2 1.5
(compiled 2021.12.09 svn.r5202d8cf for OlexSys, GUI svn.r6439)
;
_audit_update_record
;
2022-09-07 deposited with the CCDC.	2022-09-29 downloaded from the CCDC.
;
_cell_angle_alpha 90
_cell_angle_beta 97.845(4)
_cell_angle_gamma 90
_cell_formula_units_Z 8
_cell_length_a 26.325(3)
_cell_length_b 8.0202(10)
_cell_length_c 24.777(3)
_cell_measurement_reflns_used 5413
_cell_measurement_temperature 298
_cell_measurement_theta_max 24.62
_cell_measurement_theta_min 2.43
_cell_volume 5182.3(11)
_computing_cell_refinement 'SAINT V8.40B (?, 2016)'
_computing_data_reduction 'SAINT V8.40B (?, 2016)'
_computing_molecular_graphics 'Olex2 1.5 (Dolomanov et al., 2009)'
_computing_publication_material 'Olex2 1.5 (Dolomanov et al., 2009)'
_computing_structure_refinement 'SHELXL 2018/3 (Sheldrick, 2015)'
_computing_structure_solution 'SHELXT 2018/2 (Sheldrick, 2018)'
_diffrn_ambient_temperature 298
_diffrn_detector 'Bruker APEX2 area detector'
_diffrn_detector_area_resol_mean 7.9
_diffrn_detector_type 'CCD area detector'
_diffrn_measured_fraction_theta_full 0.970
_diffrn_measured_fraction_theta_max 0.970
_diffrn_measurement_device 'three-circle diffractometer'
_diffrn_measurement_device_type 'Bruker SMART APEX2 area detector'
_diffrn_measurement_method '\w and \f scans'
_diffrn_radiation_monochromator 'mirror optics'
_diffrn_radiation_probe x-ray
_diffrn_radiation_type MoK\a
_diffrn_radiation_wavelength 0.71073
_diffrn_reflns_av_R_equivalents 0.1405
_diffrn_reflns_av_unetI/netI 0.0638
_diffrn_reflns_Laue_measured_fraction_full 0.970
_diffrn_reflns_Laue_measured_fraction_max 0.970
_diffrn_reflns_limit_h_max 33
_diffrn_reflns_limit_h_min -33
_diffrn_reflns_limit_k_max 10
_diffrn_reflns_limit_k_min -10
_diffrn_reflns_limit_l_max 31
_diffrn_reflns_limit_l_min -31
_diffrn_reflns_number 61587
_diffrn_reflns_point_group_measured_fraction_full 0.970
_diffrn_reflns_point_group_measured_fraction_max 0.970
_diffrn_reflns_theta_full 25.242
_diffrn_reflns_theta_max 27.149
_diffrn_reflns_theta_min 2.429
_diffrn_source 'microfocus sealed X-ray tube'
_diffrn_source_current 1.0
_diffrn_source_power 0.05
_diffrn_source_type 'Incoatec I\ms'
_diffrn_source_voltage 50.0
_diffrn_standards_number 0
_exptl_absorpt_coefficient_mu 0.104
_exptl_absorpt_correction_T_max 0.7452
_exptl_absorpt_correction_T_min 0.6758
_exptl_absorpt_correction_type multi-scan
_exptl_absorpt_process_details
;
SADABS-2016/2 (Bruker,2016/2) was used for absorption correction.
wR2(int) was 0.1436 before and 0.0725 after correction.
The Ratio of minimum to maximum transmission is 0.9069.
The \l/2 correction factor is Not present.
;
_exptl_crystal_colour 'metallic pinkish pink'
_exptl_crystal_colour_lustre metallic
_exptl_crystal_colour_modifier pinkish
_exptl_crystal_colour_primary pink
_exptl_crystal_density_diffrn 1.375
_exptl_crystal_description plank
_exptl_crystal_F_000 2208
_exptl_crystal_size_max 0.236
_exptl_crystal_size_mid 0.154
_exptl_crystal_size_min 0.059
_refine_diff_density_max 0.598
_refine_diff_density_min -0.248
_refine_diff_density_rms 0.056
_refine_ls_extinction_coef 0.0021(5)
_refine_ls_extinction_expression Fc^*^=kFc[1+0.001xFc^2^\l^3^/sin(2\q)]^-1/4^
_refine_ls_extinction_method 'SHELXL-2018/3 (Sheldrick 2018)'
_refine_ls_goodness_of_fit_ref 1.023
_refine_ls_hydrogen_treatment constr
_refine_ls_matrix_type full
_refine_ls_number_parameters 365
_refine_ls_number_reflns 5586
_refine_ls_number_restraints 0
_refine_ls_restrained_S_all 1.023
_refine_ls_R_factor_all 0.1696
_refine_ls_R_factor_gt 0.0827
_refine_ls_shift/su_max 0.001
_refine_ls_shift/su_mean 0.000
_refine_ls_structure_factor_coef Fsqd
_refine_ls_weighting_details 'w=1/[\s^2^(Fo^2^)+(0.1219P)^2^+4.8941P] where P=(Fo^2^+2Fc^2^)/3'
_refine_ls_weighting_scheme calc
_refine_ls_wR_factor_gt 0.2053
_refine_ls_wR_factor_ref 0.2682
_reflns_Friedel_coverage 0.000
_reflns_number_gt 2689
_reflns_number_total 5586
_reflns_threshold_expression 'I > 2\s(I)'
_cod_data_source_file d2ob01632j2.cif
_cod_data_source_block him_0m
_cod_database_code 7158906
_shelx_shelxl_version_number 2018/3
_shelx_space_group_comment
;
The symmetry employed for this shelxl refinement is uniquely defined
by the following loop, which should always be used as a source of
symmetry information in preference to the above space-group names.
They are only intended as comments.
;
_shelx_estimated_absorpt_t_max 0.994
_shelx_estimated_absorpt_t_min 0.976
_olex2_refinement_description
;
1. Fixed Uiso
 At 1.2 times of:
  All C(H) groups
 At 1.5 times of:
  All C(H,H,H) groups
2.a Aromatic/amide H refined with riding coordinates:
 C15(H15), C16(H16), C9(H9), C22(H22), C31(H31), C19(H19), C28(H28), C12(H12),
 C11(H11), C10(H10), C21(H21), C20(H20)
2.b Idealised Me refined as rotating group:
 C27(H27A,H27B,H27C), C33(H33A,H33B,H33C), C30(H30A,H30B,H30C)
;
_olex2_submission_special_instructions 'No special instructions were received'

loop_
_space_group_symop_operation_xyz
'x, y, z'
'-x, y, -z+1/2'
'x+1/2, y+1/2, z'
'-x+1/2, y+1/2, -z+1/2'
'-x, -y, -z'
'x, -y, z-1/2'
'-x+1/2, -y+1/2, -z'
'x+1/2, -y+1/2, z-1/2'

loop_
_atom_site_label
_atom_site_type_symbol
_atom_site_fract_x
_atom_site_fract_y
_atom_site_fract_z
_atom_site_U_iso_or_equiv
_atom_site_adp_type
_atom_site_occupancy
_atom_site_site_symmetry_order
_atom_site_calc_flag
_atom_site_refinement_flags_posn
_atom_site_refinement_flags_adp
_atom_site_refinement_flags_occupancy
_atom_site_disorder_assembly
_atom_site_disorder_group
F1 F 0.68863(10) 0.8300(3) 0.66203(11) 0.0938(9) Uani 1 1 d . . . . .
F5 F 0.61219(12) 0.5086(4) 0.51253(11) 0.1088(10) Uani 1 1 d . . . . .
F3 F 0.55988(13) 1.0620(4) 0.53456(14) 0.1221(11) Uani 1 1 d . . . . .
F2 F 0.62801(13) 1.0858(4) 0.62844(15) 0.1267(12) Uani 1 1 d . . . . .
C34 C 0.66763(13) 0.4184(4) 0.70141(14) 0.0519(9) Uani 1 1 d . . . . .
C6 C 0.65128(13) 0.6608(4) 0.58841(14) 0.0530(9) Uani 1 1 d . . . . .
C24 C 0.62636(13) 0.4956(4) 0.72027(14) 0.0555(9) Uani 1 1 d . . . . .
C35 C 0.69313(12) 0.4296(4) 0.65329(15) 0.0522(9) Uani 1 1 d . . . . .
C17 C 0.68935(14) 0.2993(4) 0.74345(16) 0.0602(9) Uani 1 1 d . . . . .
C25 C 0.58737(13) 0.6166(4) 0.69387(15) 0.0562(9) Uani 1 1 d . . . . .
C1 C 0.65400(14) 0.8126(4) 0.61575(16) 0.0615(10) Uani 1 1 d . . . . .
C7 C 0.68706(13) 0.5242(4) 0.60603(15) 0.0556(9) Uani 1 1 d . . . . .
C23 C 0.62210(15) 0.4314(4) 0.77478(15) 0.0622(10) Uani 1 1 d . . . . .
F4 F 0.55304(15) 0.7700(5) 0.47895(13) 0.1377(14) Uani 1 1 d . . . . .
C14 C 0.73653(14) 0.3157(5) 0.65013(17) 0.0637(10) Uani 1 1 d . . . . .
C13 C 0.75725(14) 0.3529(5) 0.59923(18) 0.0674(11) Uani 1 1 d . . . . .
C18 C 0.66076(15) 0.3124(4) 0.78924(16) 0.0620(10) Uani 1 1 d . . . . .
C32 C 0.55270(14) 0.5667(5) 0.64911(17) 0.0675(11) Uani 1 1 d . . . . .
C8 C 0.72697(15) 0.4790(5) 0.57208(16) 0.0648(10) Uani 1 1 d . . . . .
C5 C 0.61642(16) 0.6515(5) 0.54138(15) 0.0667(10) Uani 1 1 d . . . . .
C26 C 0.58284(16) 0.7756(5) 0.71664(16) 0.0701(11) Uani 1 1 d . . . . .
C15 C 0.75238(15) 0.2023(5) 0.6899(2) 0.0735(12) Uani 1 1 d . . . . .
H15 H 0.779092 0.129593 0.685758 0.088 Uiso 1 1 calc R U . . .
C16 C 0.72843(16) 0.1950(5) 0.73722(19) 0.0723(11) Uani 1 1 d . . . . .
H16 H 0.739524 0.117982 0.764353 0.087 Uiso 1 1 calc R U . . .
C3 C 0.58902(17) 0.9305(5) 0.55098(19) 0.0743(12) Uani 1 1 d . . . . .
C2 C 0.62375(17) 0.9454(5) 0.59731(19) 0.0723(11) Uani 1 1 d . . . . .
C9 C 0.73796(17) 0.5438(5) 0.52396(19) 0.0762(12) Uani 1 1 d . . . . .
H9 H 0.717859 0.627884 0.506183 0.091 Uiso 1 1 calc R U . . .
C4 C 0.58529(17) 0.7820(6) 0.52292(16) 0.0753(12) Uani 1 1 d . . . . .
C22 C 0.58708(19) 0.4682(6) 0.81075(18) 0.0825(13) Uani 1 1 d . . . . .
H22 H 0.560530 0.543630 0.801311 0.099 Uiso 1 1 calc R U . . .
C27 C 0.62067(19) 0.8345(5) 0.76300(18) 0.0841(13) Uani 1 1 d . . . . .
H27A H 0.609623 0.801355 0.796764 0.126 Uiso 1 1 calc R U . . .
H27B H 0.623145 0.953873 0.761802 0.126 Uiso 1 1 calc R U . . .
H27C H 0.653614 0.786371 0.760297 0.126 Uiso 1 1 calc R U . . .
C29 C 0.50920(19) 0.8326(7) 0.6493(2) 0.0889(15) Uani 1 1 d . . . . .
C31 C 0.51451(16) 0.6798(7) 0.62801(19) 0.0828(13) Uani 1 1 d . . . . .
H31 H 0.491655 0.647817 0.597802 0.099 Uiso 1 1 calc R U . . .
C19 C 0.66553(19) 0.2342(6) 0.83966(19) 0.0827(13) Uani 1 1 d . . . . .
H19 H 0.691112 0.155487 0.849277 0.099 Uiso 1 1 calc R U . . .
C33 C 0.55609(16) 0.4030(6) 0.62524(19) 0.0812(13) Uani 1 1 d . . . . .
H33A H 0.589085 0.389852 0.613380 0.122 Uiso 1 1 calc R U . . .
H33B H 0.529755 0.391325 0.594607 0.122 Uiso 1 1 calc R U . . .
H33C H 0.551669 0.319259 0.651887 0.122 Uiso 1 1 calc R U . . .
C28 C 0.5444(2) 0.8797(6) 0.6940(2) 0.0840(14) Uani 1 1 d . . . . .
H28 H 0.541619 0.985168 0.708965 0.101 Uiso 1 1 calc R U . . .
C12 C 0.79943(16) 0.2917(6) 0.5780(2) 0.0854(14) Uani 1 1 d . . . . .
H12 H 0.819949 0.209287 0.596169 0.102 Uiso 1 1 calc R U . . .
C11 C 0.8104(2) 0.3562(7) 0.5292(3) 0.0975(16) Uani 1 1 d . . . . .
H11 H 0.838441 0.315433 0.514197 0.117 Uiso 1 1 calc R U . . .
C10 C 0.7805(2) 0.4797(7) 0.5021(2) 0.0942(15) Uani 1 1 d . . . . .
H10 H 0.788638 0.520848 0.469252 0.113 Uiso 1 1 calc R U . . .
C21 C 0.5932(2) 0.3880(7) 0.8613(2) 0.0978(16) Uani 1 1 d . . . . .
H21 H 0.570560 0.412037 0.886015 0.117 Uiso 1 1 calc R U . . .
C20 C 0.6314(2) 0.2758(7) 0.8753(2) 0.0958(15) Uani 1 1 d . . . . .
H20 H 0.634763 0.226074 0.909469 0.115 Uiso 1 1 calc R U . . .
C30 C 0.4687(2) 0.9490(8) 0.6266(3) 0.132(2) Uani 1 1 d . . . . .
H30A H 0.480811 1.015301 0.598667 0.198 Uiso 1 1 calc R U . . .
H30B H 0.459956 1.020503 0.654960 0.198 Uiso 1 1 calc R U . . .
H30C H 0.438982 0.887257 0.611229 0.198 Uiso 1 1 calc R U . . .

loop_
_atom_site_aniso_label
_atom_site_aniso_U_11
_atom_site_aniso_U_22
_atom_site_aniso_U_33
_atom_site_aniso_U_23
_atom_site_aniso_U_13
_atom_site_aniso_U_12
F1 0.0901(17) 0.0758(17) 0.1075(19) -0.0251(14) -0.0151(15) 0.0088(13)
F5 0.125(2) 0.110(2) 0.0857(18) -0.0336(16) -0.0063(16) 0.0298(18)
F3 0.134(3) 0.094(2) 0.138(3) 0.0183(18) 0.017(2) 0.0454(19)
F2 0.128(3) 0.0635(17) 0.185(3) -0.0195(19) 0.010(2) 0.0176(17)
C34 0.0535(19) 0.0340(16) 0.065(2) -0.0033(15) -0.0020(17) 0.0009(15)
C6 0.060(2) 0.0445(19) 0.057(2) -0.0011(16) 0.0143(17) 0.0010(16)
C24 0.058(2) 0.0422(19) 0.065(2) 0.0020(16) 0.0015(17) 0.0045(16)
C35 0.0458(18) 0.0399(18) 0.069(2) -0.0094(17) 0.0019(16) 0.0035(14)
C17 0.057(2) 0.0414(19) 0.078(2) 0.0051(18) -0.0065(19) 0.0011(17)
C25 0.057(2) 0.047(2) 0.067(2) 0.0108(17) 0.0167(18) 0.0112(16)
C1 0.061(2) 0.048(2) 0.076(2) -0.0072(19) 0.012(2) -0.0002(18)
C7 0.056(2) 0.0454(19) 0.066(2) -0.0124(17) 0.0085(17) 0.0002(16)
C23 0.074(2) 0.046(2) 0.066(2) 0.0054(17) 0.0105(19) 0.0012(18)
F4 0.160(3) 0.155(3) 0.089(2) -0.0066(19) -0.017(2) 0.051(3)
C14 0.054(2) 0.044(2) 0.091(3) -0.015(2) 0.000(2) 0.0061(17)
C13 0.054(2) 0.057(2) 0.092(3) -0.021(2) 0.011(2) -0.0005(18)
C18 0.063(2) 0.049(2) 0.071(2) 0.0070(19) -0.0025(19) -0.0008(18)
C32 0.052(2) 0.074(3) 0.076(3) 0.016(2) 0.0074(19) 0.012(2)
C8 0.066(2) 0.054(2) 0.075(3) -0.016(2) 0.013(2) -0.0002(19)
C5 0.082(3) 0.061(2) 0.058(2) -0.0076(19) 0.013(2) 0.015(2)
C26 0.084(3) 0.057(2) 0.073(3) 0.009(2) 0.024(2) 0.016(2)
C15 0.062(2) 0.047(2) 0.108(3) -0.007(2) -0.001(2) 0.0126(18)
C16 0.074(3) 0.046(2) 0.092(3) 0.003(2) -0.009(2) 0.0121(19)
C3 0.075(3) 0.064(3) 0.087(3) 0.014(2) 0.024(2) 0.023(2)
C2 0.077(3) 0.043(2) 0.099(3) -0.005(2) 0.019(2) 0.007(2)
C9 0.084(3) 0.063(3) 0.087(3) -0.010(2) 0.032(2) -0.002(2)
C4 0.086(3) 0.087(3) 0.052(2) 0.001(2) 0.005(2) 0.023(2)
C22 0.097(3) 0.072(3) 0.083(3) 0.018(2) 0.029(3) 0.013(2)
C27 0.117(4) 0.055(3) 0.079(3) -0.013(2) 0.010(3) 0.009(2)
C29 0.084(3) 0.087(4) 0.104(4) 0.035(3) 0.042(3) 0.036(3)
C31 0.063(3) 0.101(4) 0.084(3) 0.022(3) 0.012(2) 0.012(3)
C19 0.093(3) 0.067(3) 0.083(3) 0.019(2) -0.007(3) -0.002(2)
C33 0.064(2) 0.084(3) 0.091(3) 0.004(3) -0.006(2) -0.006(2)
C28 0.104(3) 0.056(2) 0.100(3) 0.009(2) 0.045(3) 0.030(3)
C12 0.062(2) 0.071(3) 0.126(4) -0.031(3) 0.020(3) 0.005(2)
C11 0.080(3) 0.092(4) 0.129(4) -0.031(3) 0.044(3) -0.002(3)
C10 0.096(4) 0.093(4) 0.102(4) -0.023(3) 0.047(3) -0.013(3)
C21 0.113(4) 0.104(4) 0.082(3) 0.028(3) 0.034(3) 0.017(3)
C20 0.116(4) 0.091(4) 0.082(3) 0.026(3) 0.016(3) -0.001(3)
C30 0.122(4) 0.124(5) 0.158(5) 0.075(4) 0.046(4) 0.071(4)

loop_
_atom_type_symbol
_atom_type_description
_atom_type_scat_dispersion_real
_atom_type_scat_dispersion_imag
_atom_type_scat_source
C C 0.0033 0.0016 'International Tables Vol C Tables 4.2.6.8 and 6.1.1.4'
H H 0.0000 0.0000 'International Tables Vol C Tables 4.2.6.8 and 6.1.1.4'
F F 0.0171 0.0103 'International Tables Vol C Tables 4.2.6.8 and 6.1.1.4'

loop_
_geom_angle_atom_site_label_1
_geom_angle_atom_site_label_2
_geom_angle_atom_site_label_3
_geom_angle
_geom_angle_site_symmetry_1
_geom_angle_site_symmetry_3
_geom_angle_publ_flag
C24 C34 C35 136.2(3) . . ?
C24 C34 C17 107.4(3) . . ?
C35 C34 C17 116.4(3) . . ?
C1 C6 C7 121.3(3) . . ?
C5 C6 C1 116.2(3) . . ?
C5 C6 C7 122.3(3) . . ?
C34 C24 C25 131.7(3) . . ?
C34 C24 C23 108.4(3) . . ?
C23 C24 C25 119.8(3) . . ?
C34 C35 C14 117.1(3) . . ?
C7 C35 C34 135.8(3) . . ?
C7 C35 C14 107.2(3) . . ?
C18 C17 C34 108.3(3) . . ?
C16 C17 C34 123.4(4) . . ?
C16 C17 C18 128.3(4) . . ?
C32 C25 C24 119.8(3) . . ?
C32 C25 C26 119.8(3) . . ?
C26 C25 C24 120.2(3) . . ?
F1 C1 C6 118.8(3) . . ?
C2 C1 F1 119.3(3) . . ?
C2 C1 C6 122.0(4) . . ?
C6 C7 C8 119.3(3) . . ?
C35 C7 C6 130.8(3) . . ?
C35 C7 C8 109.7(3) . . ?
C18 C23 C24 109.3(3) . . ?
C22 C23 C24 130.8(4) . . ?
C22 C23 C18 119.9(4) . . ?
C13 C14 C35 107.5(3) . . ?
C15 C14 C35 122.5(4) . . ?
C15 C14 C13 129.9(4) . . ?
C8 C13 C14 107.7(3) . . ?
C12 C13 C14 131.7(4) . . ?
C12 C13 C8 120.5(4) . . ?
C23 C18 C17 106.6(3) . . ?
C19 C18 C17 132.8(4) . . ?
C19 C18 C23 120.6(4) . . ?
C25 C32 C31 118.0(4) . . ?
C25 C32 C33 121.0(3) . . ?
C31 C32 C33 121.0(4) . . ?
C13 C8 C7 107.8(4) . . ?
C9 C8 C7 130.9(4) . . ?
C9 C8 C13 121.3(4) . . ?
F5 C5 C6 119.3(3) . . ?
F5 C5 C4 118.1(4) . . ?
C4 C5 C6 122.6(4) . . ?
C25 C26 C27 120.8(4) . . ?
C28 C26 C25 119.1(4) . . ?
C28 C26 C27 120.0(4) . . ?
C14 C15 H15 119.9 . . ?
C14 C15 C16 120.2(4) . . ?
C16 C15 H15 119.9 . . ?
C17 C16 C15 120.3(4) . . ?
C17 C16 H16 119.8 . . ?
C15 C16 H16 119.8 . . ?
F3 C3 C2 118.4(4) . . ?
F3 C3 C4 122.1(4) . . ?
C2 C3 C4 119.4(4) . . ?
F2 C2 C1 117.1(4) . . ?
F2 C2 C3 122.7(4) . . ?
C1 C2 C3 120.1(4) . . ?
C8 C9 H9 121.0 . . ?
C8 C9 C10 118.1(5) . . ?
C10 C9 H9 121.0 . . ?
F4 C4 C5 121.4(4) . . ?
F4 C4 C3 119.0(4) . . ?
C5 C4 C3 119.7(4) . . ?
C23 C22 H22 121.0 . . ?
C21 C22 C23 118.0(4) . . ?
C21 C22 H22 121.0 . . ?
C26 C27 H27A 109.5 . . ?
C26 C27 H27B 109.5 . . ?
C26 C27 H27C 109.5 . . ?
H27A C27 H27B 109.5 . . ?
H27A C27 H27C 109.5 . . ?
H27B C27 H27C 109.5 . . ?
C31 C29 C28 117.6(4) . . ?
C31 C29 C30 122.4(6) . . ?
C28 C29 C30 120.0(5) . . ?
C32 C31 H31 118.3 . . ?
C29 C31 C32 123.4(5) . . ?
C29 C31 H31 118.3 . . ?
C18 C19 H19 120.7 . . ?
C20 C19 C18 118.6(4) . . ?
C20 C19 H19 120.7 . . ?
C32 C33 H33A 109.5 . . ?
C32 C33 H33B 109.5 . . ?
C32 C33 H33C 109.5 . . ?
H33A C33 H33B 109.5 . . ?
H33A C33 H33C 109.5 . . ?
H33B C33 H33C 109.5 . . ?
C26 C28 C29 122.1(4) . . ?
C26 C28 H28 118.9 . . ?
C29 C28 H28 118.9 . . ?
C13 C12 H12 120.8 . . ?
C13 C12 C11 118.3(5) . . ?
C11 C12 H12 120.8 . . ?
C12 C11 H11 119.3 . . ?
C10 C11 C12 121.4(4) . . ?
C10 C11 H11 119.3 . . ?
C9 C10 H10 119.8 . . ?
C11 C10 C9 120.4(5) . . ?
C11 C10 H10 119.8 . . ?
C22 C21 H21 119.3 . . ?
C20 C21 C22 121.5(5) . . ?
C20 C21 H21 119.3 . . ?
C19 C20 H20 119.3 . . ?
C21 C20 C19 121.4(4) . . ?
C21 C20 H20 119.3 . . ?
C29 C30 H30A 109.5 . . ?
C29 C30 H30B 109.5 . . ?
C29 C30 H30C 109.5 . . ?
H30A C30 H30B 109.5 . . ?
H30A C30 H30C 109.5 . . ?
H30B C30 H30C 109.5 . . ?

loop_
_geom_bond_atom_site_label_1
_geom_bond_atom_site_label_2
_geom_bond_distance
_geom_bond_site_symmetry_2
_geom_bond_publ_flag
F1 C1 1.371(4) . ?
F5 C5 1.347(5) . ?
F3 C3 1.334(5) . ?
F2 C2 1.361(5) . ?
C34 C24 1.386(5) . ?
C34 C35 1.449(5) . ?
C34 C17 1.470(5) . ?
C6 C1 1.390(5) . ?
C6 C7 1.472(5) . ?
C6 C5 1.383(5) . ?
C24 C25 1.497(5) . ?
C24 C23 1.464(5) . ?
C35 C7 1.386(5) . ?
C35 C14 1.473(5) . ?
C17 C18 1.448(6) . ?
C17 C16 1.351(5) . ?
C25 C32 1.395(5) . ?
C25 C26 1.406(5) . ?
C1 C2 1.371(5) . ?
C7 C8 1.478(5) . ?
C23 C18 1.405(5) . ?
C23 C22 1.398(6) . ?
F4 C4 1.290(5) . ?
C14 C13 1.471(6) . ?
C14 C15 1.364(6) . ?
C13 C8 1.402(6) . ?
C13 C12 1.382(6) . ?
C18 C19 1.388(6) . ?
C32 C31 1.401(6) . ?
C32 C33 1.448(6) . ?
C8 C9 1.367(6) . ?
C5 C4 1.369(6) . ?
C26 C27 1.491(6) . ?
C26 C28 1.372(6) . ?
C15 H15 0.9300 . ?
C15 C16 1.406(6) . ?
C16 H16 0.9300 . ?
C3 C2 1.372(6) . ?
C3 C4 1.376(6) . ?
C9 H9 0.9300 . ?
C9 C10 1.407(6) . ?
C22 H22 0.9300 . ?
C22 C21 1.398(6) . ?
C27 H27A 0.9600 . ?
C27 H27B 0.9600 . ?
C27 H27C 0.9600 . ?
C29 C31 1.349(7) . ?
C29 C28 1.396(7) . ?
C29 C30 1.470(6) . ?
C31 H31 0.9300 . ?
C19 H19 0.9300 . ?
C19 C20 1.382(7) . ?
C33 H33A 0.9600 . ?
C33 H33B 0.9600 . ?
C33 H33C 0.9600 . ?
C28 H28 0.9300 . ?
C12 H12 0.9300 . ?
C12 C11 1.383(7) . ?
C11 H11 0.9300 . ?
C11 C10 1.379(8) . ?
C10 H10 0.9300 . ?
C21 H21 0.9300 . ?
C21 C20 1.360(7) . ?
C20 H20 0.9300 . ?
C30 H30A 0.9600 . ?
C30 H30B 0.9600 . ?
C30 H30C 0.9600 . ?

loop_
_geom_torsion_atom_site_label_1
_geom_torsion_atom_site_label_2
_geom_torsion_atom_site_label_3
_geom_torsion_atom_site_label_4
_geom_torsion
_geom_torsion_site_symmetry_1
_geom_torsion_site_symmetry_2
_geom_torsion_site_symmetry_3
_geom_torsion_site_symmetry_4
_geom_torsion_publ_flag
F1 C1 C2 F2 -3.8(6) . . . . ?
F1 C1 C2 C3 179.8(4) . . . . ?
F5 C5 C4 F4 -0.6(7) . . . . ?
F5 C5 C4 C3 -179.2(4) . . . . ?
F3 C3 C2 F2 3.1(7) . . . . ?
F3 C3 C2 C1 179.4(4) . . . . ?
F3 C3 C4 F4 0.9(7) . . . . ?
F3 C3 C4 C5 179.5(4) . . . . ?
C34 C24 C25 C32 65.5(5) . . . . ?
C34 C24 C25 C26 -119.7(4) . . . . ?
C34 C24 C23 C18 -0.6(4) . . . . ?
C34 C24 C23 C22 -179.6(4) . . . . ?
C34 C35 C7 C6 3.3(7) . . . . ?
C34 C35 C7 C8 178.7(4) . . . . ?
C34 C35 C14 C13 -178.2(3) . . . . ?
C34 C35 C14 C15 0.7(5) . . . . ?
C34 C17 C18 C23 1.7(4) . . . . ?
C34 C17 C18 C19 -178.0(4) . . . . ?
C34 C17 C16 C15 3.4(6) . . . . ?
C6 C1 C2 F2 177.3(4) . . . . ?
C6 C1 C2 C3 0.9(6) . . . . ?
C6 C7 C8 C13 176.8(3) . . . . ?
C6 C7 C8 C9 -0.1(6) . . . . ?
C6 C5 C4 F4 -179.9(4) . . . . ?
C6 C5 C4 C3 1.5(7) . . . . ?
C24 C34 C35 C7 0.8(7) . . . . ?
C24 C34 C35 C14 -178.6(4) . . . . ?
C24 C34 C17 C18 -2.1(4) . . . . ?
C24 C34 C17 C16 176.0(3) . . . . ?
C24 C25 C32 C31 175.5(3) . . . . ?
C24 C25 C32 C33 -4.4(6) . . . . ?
C24 C25 C26 C27 7.8(5) . . . . ?
C24 C25 C26 C28 -175.3(3) . . . . ?
C24 C23 C18 C17 -0.7(4) . . . . ?
C24 C23 C18 C19 179.0(3) . . . . ?
C24 C23 C22 C21 -178.9(4) . . . . ?
C35 C34 C24 C25 6.8(7) . . . . ?
C35 C34 C24 C23 -177.0(4) . . . . ?
C35 C34 C17 C18 176.9(3) . . . . ?
C35 C34 C17 C16 -5.0(5) . . . . ?
C35 C7 C8 C13 0.8(4) . . . . ?
C35 C7 C8 C9 -176.1(4) . . . . ?
C35 C14 C13 C8 -1.8(4) . . . . ?
C35 C14 C13 C12 175.2(4) . . . . ?
C35 C14 C15 C16 -2.5(6) . . . . ?
C17 C34 C24 C25 -174.5(4) . . . . ?
C17 C34 C24 C23 1.7(4) . . . . ?
C17 C34 C35 C7 -177.9(4) . . . . ?
C17 C34 C35 C14 2.8(4) . . . . ?
C17 C18 C19 C20 179.7(4) . . . . ?
C25 C24 C23 C18 176.1(3) . . . . ?
C25 C24 C23 C22 -2.9(6) . . . . ?
C25 C32 C31 C29 -1.0(6) . . . . ?
C25 C26 C28 C29 0.5(6) . . . . ?
C1 C6 C7 C35 65.9(5) . . . . ?
C1 C6 C7 C8 -109.2(4) . . . . ?
C1 C6 C5 F5 179.3(4) . . . . ?
C1 C6 C5 C4 -1.4(6) . . . . ?
C7 C6 C1 F1 -4.3(5) . . . . ?
C7 C6 C1 C2 174.6(4) . . . . ?
C7 C6 C5 F5 4.9(6) . . . . ?
C7 C6 C5 C4 -175.7(4) . . . . ?
C7 C35 C14 C13 2.3(4) . . . . ?
C7 C35 C14 C15 -178.8(3) . . . . ?
C7 C8 C9 C10 176.9(4) . . . . ?
C23 C24 C25 C32 -110.3(4) . . . . ?
C23 C24 C25 C26 64.5(5) . . . . ?
C23 C18 C19 C20 0.0(6) . . . . ?
C23 C22 C21 C20 -0.9(8) . . . . ?
C14 C35 C7 C6 -177.3(3) . . . . ?
C14 C35 C7 C8 -1.9(4) . . . . ?
C14 C13 C8 C7 0.7(4) . . . . ?
C14 C13 C8 C9 177.9(4) . . . . ?
C14 C13 C12 C11 -177.7(4) . . . . ?
C14 C15 C16 C17 0.5(6) . . . . ?
C13 C14 C15 C16 176.1(4) . . . . ?
C13 C8 C9 C10 0.3(6) . . . . ?
C13 C12 C11 C10 0.7(7) . . . . ?
C18 C17 C16 C15 -178.8(4) . . . . ?
C18 C23 C22 C21 2.3(7) . . . . ?
C18 C19 C20 C21 1.4(8) . . . . ?
C32 C25 C26 C27 -177.4(4) . . . . ?
C32 C25 C26 C28 -0.5(6) . . . . ?
C8 C13 C12 C11 -1.0(6) . . . . ?
C8 C9 C10 C11 -0.7(7) . . . . ?
C5 C6 C1 F1 -178.7(3) . . . . ?
C5 C6 C1 C2 0.2(6) . . . . ?
C5 C6 C7 C35 -120.0(4) . . . . ?
C5 C6 C7 C8 64.9(5) . . . . ?
C26 C25 C32 C31 0.7(5) . . . . ?
C26 C25 C32 C33 -179.3(4) . . . . ?
C15 C14 C13 C8 179.4(4) . . . . ?
C15 C14 C13 C12 -3.6(7) . . . . ?
C16 C17 C18 C23 -176.3(4) . . . . ?
C16 C17 C18 C19 4.0(7) . . . . ?
C2 C3 C4 F4 -179.0(4) . . . . ?
C2 C3 C4 C5 -0.4(7) . . . . ?
C4 C3 C2 F2 -177.0(4) . . . . ?
C4 C3 C2 C1 -0.8(7) . . . . ?
C22 C23 C18 C17 178.4(4) . . . . ?
C22 C23 C18 C19 -1.9(6) . . . . ?
C22 C21 C20 C19 -1.0(9) . . . . ?
C27 C26 C28 C29 177.5(4) . . . . ?
C31 C29 C28 C26 -0.8(7) . . . . ?
C33 C32 C31 C29 178.9(4) . . . . ?
C28 C29 C31 C32 1.1(7) . . . . ?
C12 C13 C8 C7 -176.8(3) . . . . ?
C12 C13 C8 C9 0.5(6) . . . . ?
C12 C11 C10 C9 0.2(8) . . . . ?
C30 C29 C31 C32 -179.8(4) . . . . ?
C30 C29 C28 C26 -180.0(4) . . . . ?
